data_2225600
loop_
_publ_author_name
'Roopan, S. Mohana'
'Khan, F. Nawaz'
'Kushwaha, Atul Kumar'
'Hathwar, Venkatesha R.'
'Akkurt, Mehmet'

_publ_section_title
;
 1-[(2-Chloro-7-methyl-3-quinolyl)methyl]pyridin-2(1<i>H</i>)-one
;
_journal_coeditor_code IS2533
_journal_issue 4
_journal_name_full 'Acta Crystallographica Section E'
_journal_page_first o960
_journal_paper_doi 10.1107/S1600536810011177
_journal_volume 66
_journal_year 2010
_chemical_formula_iupac 'C16 H13 Cl N2 O'
_chemical_formula_moiety 'C16 H13 Cl N2 O'
_chemical_formula_sum 'C16 H13 Cl N2 O'
_chemical_formula_weight 284.73
_chemical_name_systematic
;
1-[(2-Chloro-7-methyl-3-quinolyl)methyl]pyridin-2(1<i>H</i>)-one
;
_space_group_IT_number 15
_symmetry_cell_setting monoclinic
_symmetry_space_group_name_Hall '-C 2yc'
_symmetry_space_group_name_H-M 'C 1 2/c 1'
_atom_sites_solution_hydrogens geom
_atom_sites_solution_primary direct
_atom_sites_solution_secondary difmap
_cell_angle_alpha 90
_cell_angle_beta 102.413(3)
_cell_angle_gamma 90
_cell_formula_units_Z 8
_cell_length_a 11.8934(3)
_cell_length_b 11.1092(3)
_cell_length_c 21.2858(6)
_cell_measurement_reflns_used 985
_cell_measurement_temperature 295(2)
_cell_measurement_theta_max 25.50
_cell_measurement_theta_min 3.43
_cell_volume 2746.67(13)
_computing_cell_refinement '<i>CrysAlis Pro CCD</i> (Oxford Diffraction, 2009)'
_computing_data_collection '<i>CrysAlis Pro CCD</i> (Oxford Diffraction, 2009)'
_computing_data_reduction '<i>CrysAlis Pro RED</i> (Oxford Diffraction, 2009)'
_computing_molecular_graphics '<i>ORTEP-3</i> (Farrugia, 1997)'
_computing_publication_material '<i>WinGX</i> (Farrugia, 1999) and <i>PLATON</i> (Spek, 2009)'
_computing_structure_refinement '<i>SHELXL97</i> (Sheldrick, 2008)'
_computing_structure_solution '<i>SHELXS97</i> (Sheldrick, 2008)'
_diffrn_ambient_temperature 295(2)
_diffrn_measured_fraction_theta_full 0.998
_diffrn_measured_fraction_theta_max 0.998
_diffrn_measurement_device_type 'Oxford Xcalibur diffractometer with an Eos (Nova) CCD detector'
_diffrn_measurement_method '\w scans'
_diffrn_radiation_monochromator graphite
_diffrn_radiation_source 'Enhance (Mo) X-ray Source'
_diffrn_radiation_type MoK\a
_diffrn_radiation_wavelength 0.71073
_diffrn_reflns_av_R_equivalents 0.0245
_diffrn_reflns_av_sigmaI/netI 0.0203
_diffrn_reflns_limit_h_max 14
_diffrn_reflns_limit_h_min -14
_diffrn_reflns_limit_k_max 13
_diffrn_reflns_limit_k_min -13
_diffrn_reflns_limit_l_max 25
_diffrn_reflns_limit_l_min -25
_diffrn_reflns_number 13638
_diffrn_reflns_reduction_process
;
;
_diffrn_reflns_theta_full 25.50
_diffrn_reflns_theta_max 25.50
_diffrn_reflns_theta_min 3.43
_exptl_absorpt_coefficient_mu 0.274
_exptl_absorpt_correction_T_max 0.952
_exptl_absorpt_correction_T_min 0.932
_exptl_absorpt_correction_type multi-scan
_exptl_absorpt_process_details '(<i>CrysAlis Pro RED</i>; Oxford Diffraction, 2009)'
_exptl_crystal_colour Colourless
_exptl_crystal_density_diffrn 1.377
_exptl_crystal_density_method 'Not Measured'
_exptl_crystal_description Block
_exptl_crystal_F_000 1184
_exptl_crystal_size_max 0.260
_exptl_crystal_size_mid 0.210
_exptl_crystal_size_min 0.180
_refine_diff_density_max 0.124
_refine_diff_density_min -0.220
_refine_ls_extinction_method none
_refine_ls_goodness_of_fit_ref 1.096
_refine_ls_hydrogen_treatment constr
_refine_ls_matrix_type full
_refine_ls_number_parameters 182
_refine_ls_number_reflns 2556
_refine_ls_number_restraints 0
_refine_ls_restrained_S_all 1.096
_refine_ls_R_factor_all 0.0482
_refine_ls_R_factor_gt 0.0337
_refine_ls_shift/su_max 0.001
_refine_ls_shift/su_mean 0.000
_refine_ls_structure_factor_coef Fsqd
_refine_ls_weighting_details 'calc w=1/[\s^2^(Fo^2^)+(0.0497P)^2^+0.1075P] where P=(Fo^2^+2Fc^2^)/3'
_refine_ls_weighting_scheme calc
_refine_ls_wR_factor_gt 0.0910
_refine_ls_wR_factor_ref 0.0945
_reflns_number_gt 1893
_reflns_number_total 2556
_reflns_threshold_expression I>2\s(I)
_cod_data_source_file is2533.cif
_cod_data_source_block I
_cod_original_sg_symbol_H-M 'C 2/c'
_cod_database_code 2225600
_cod_database_fobs_code 2225600

loop_
_symmetry_equiv_pos_site_id
_symmetry_equiv_pos_as_xyz
1 x,y,z
2 -x,y,1/2-z
3 -x,-y,-z
4 x,-y,1/2+z
5 1/2+x,1/2+y,z
6 1/2-x,1/2+y,1/2-z
7 1/2-x,1/2-y,-z
8 1/2+x,1/2-y,1/2+z

loop_
_atom_site_aniso_label
_atom_site_aniso_U_11
_atom_site_aniso_U_22
_atom_site_aniso_U_33
_atom_site_aniso_U_12
_atom_site_aniso_U_13
_atom_site_aniso_U_23
Cl1 0.0530(3) 0.0666(3) 0.0737(3) 0.0066(2) 0.0219(2) 0.0046(2)
O1 0.0847(9) 0.0633(8) 0.0632(8) -0.0139(7) 0.0289(6) 0.0034(6)
N1 0.0569(8) 0.0505(8) 0.0446(8) -0.0072(6) 0.0228(6) -0.0011(6)
N2 0.0474(7) 0.0559(8) 0.0375(7) -0.0067(6) 0.0108(6) -0.0030(6)
C1 0.0485(9) 0.0466(9) 0.0475(9) -0.0040(7) 0.0214(7) 0.0056(7)
C2 0.0482(9) 0.0476(9) 0.0372(8) -0.0069(7) 0.0154(7) 0.0024(6)
C3 0.0492(9) 0.0486(9) 0.0422(9) -0.0028(7) 0.0143(7) -0.0033(7)
C4 0.0544(10) 0.0542(10) 0.0527(10) -0.0062(8) 0.0085(8) 0.0039(8)
C5 0.0572(10) 0.0661(11) 0.0532(11) -0.0165(9) 0.0030(8) 0.0139(9)
C6 0.0747(12) 0.0765(12) 0.0406(10) -0.0307(10) 0.0064(9) 0.0007(9)
C7 0.0726(12) 0.0615(11) 0.0436(10) -0.0180(9) 0.0205(9) -0.0052(8)
C8 0.0578(10) 0.0490(9) 0.0392(9) -0.0138(8) 0.0183(7) 0.0023(7)
C9 0.0495(9) 0.0466(9) 0.0394(9) -0.0080(7) 0.0125(7) 0.0033(7)
C10 0.0462(9) 0.0643(10) 0.0449(9) -0.0019(8) 0.0131(7) -0.0028(8)
C11 0.0643(11) 0.0594(11) 0.0558(11) -0.0124(9) 0.0150(8) 0.0015(8)
C12 0.0798(13) 0.0590(11) 0.0725(13) -0.0027(10) 0.0158(11) -0.0053(9)
C13 0.0641(11) 0.0784(14) 0.0624(12) 0.0046(10) 0.0105(9) -0.0214(10)
C14 0.0525(10) 0.0839(13) 0.0437(9) -0.0086(9) 0.0153(8) -0.0137(9)
C15 0.0482(9) 0.0649(11) 0.0367(9) -0.0122(8) 0.0069(7) -0.0054(8)
C16 0.0655(13) 0.0976(16) 0.0791(14) -0.0176(11) -0.0096(11) 0.0184(12)

loop_
_atom_site_type_symbol
_atom_site_label
_atom_site_fract_x
_atom_site_fract_y
_atom_site_fract_z
_atom_site_U_iso_or_equiv
_atom_site_thermal_displace_type
_atom_site_calc_flag
_atom_site_refinement_flags
_atom_site_occupancy
Cl Cl1 1.09208(3) 0.30078(4) 0.05639(2) 0.0632(2) Uani . . 1.000
O O1 0.85807(10) 0.41006(11) 0.21457(5) 0.0685(5) Uani . . 1.000
N N1 0.89822(11) 0.31396(11) -0.02677(6) 0.0489(5) Uani . . 1.000
N N2 0.92375(10) 0.56671(11) 0.16368(5) 0.0467(4) Uani . . 1.000
C C1 0.95261(12) 0.35624(13) 0.02798(7) 0.0459(5) Uani . . 1.000
C C2 0.91154(12) 0.44280(13) 0.06637(7) 0.0434(5) Uani . . 1.000
C C3 0.80426(12) 0.48690(13) 0.04162(7) 0.0460(5) Uani . . 1.000
C C4 0.62855(14) 0.49071(14) -0.04533(8) 0.0542(6) Uani . . 1.000
C C5 0.56786(14) 0.44843(16) -0.10296(8) 0.0602(6) Uani . . 1.000
C C6 0.61864(16) 0.35797(17) -0.13404(8) 0.0648(7) Uani . . 1.000
C C7 0.72499(15) 0.31365(15) -0.10943(7) 0.0580(6) Uani . . 1.000
C C8 0.78938(13) 0.35771(14) -0.05035(7) 0.0475(5) Uani . . 1.000
C C9 0.73932(12) 0.44607(13) -0.01767(7) 0.0447(5) Uani . . 1.000
C C10 0.98427(13) 0.48243(15) 0.13024(7) 0.0513(5) Uani . . 1.000
C C11 0.92446(14) 0.68655(15) 0.14990(8) 0.0595(6) Uani . . 1.000
C C12 0.86613(16) 0.76605(17) 0.17753(9) 0.0705(7) Uani . . 1.000
C C13 0.80463(15) 0.72478(18) 0.22262(8) 0.0688(7) Uani . . 1.000
C C14 0.80364(13) 0.60698(17) 0.23677(8) 0.0593(6) Uani . . 1.000
C C15 0.86079(13) 0.51932(16) 0.20637(7) 0.0503(6) Uani . . 1.000
C C16 0.44951(15) 0.49594(19) -0.13245(9) 0.0845(8) Uani . . 1.000
H H3 0.77340 0.54520 0.06440 0.0550 Uiso calc R 1.000
H H4 0.59630 0.55000 -0.02390 0.0650 Uiso calc R 1.000
H H6 0.57750 0.32750 -0.17290 0.0780 Uiso calc R 1.000
H H7 0.75570 0.25410 -0.13150 0.0700 Uiso calc R 1.000
H H10A 1.00650 0.41230 0.15720 0.0620 Uiso calc R 1.000
H H10B 1.05400 0.52020 0.12310 0.0620 Uiso calc R 1.000
H H11 0.96660 0.71350 0.12060 0.0710 Uiso calc R 1.000
H H12 0.86630 0.84730 0.16710 0.0850 Uiso calc R 1.000
H H13 0.76440 0.77910 0.24280 0.0820 Uiso calc R 1.000
H H14 0.76400 0.58190 0.26770 0.0710 Uiso calc R 1.000
H H16A 0.43010 0.55940 -0.10600 0.1270 Uiso calc R 1.000
H H16B 0.39420 0.43210 -0.13540 0.1270 Uiso calc R 1.000
H H16C 0.44880 0.52660 -0.17470 0.1270 Uiso calc R 1.000

loop_
_atom_type_symbol
_atom_type_description
_atom_type_scat_dispersion_real
_atom_type_scat_dispersion_imag
_atom_type_scat_source
O O 0.0106 0.0060 'International Tables Vol C Tables 4.2.6.8 and 6.1.1.4'
N N 0.0061 0.0033 'International Tables Vol C Tables 4.2.6.8 and 6.1.1.4'
Cl Cl 0.1484 0.1585 'International Tables Vol C Tables 4.2.6.8 and 6.1.1.4'
H H 0.0000 0.0000 'International Tables Vol C Tables 4.2.6.8 and 6.1.1.4'
C C 0.0033 0.0016 'International Tables Vol C Tables 4.2.6.8 and 6.1.1.4'

loop_
_geom_angle_atom_site_label_1
_geom_angle_atom_site_label_2
_geom_angle_atom_site_label_3
_geom_angle_site_symmetry_1
_geom_angle_site_symmetry_2
_geom_angle_site_symmetry_3
_geom_angle
_geom_angle_publ_flag
C1 N1 C8 . . . 116.78(13) no
C10 N2 C11 . . . 119.73(12) no
C10 N2 C15 . . . 117.73(13) no
C11 N2 C15 . . . 122.42(13) no
Cl1 C1 N1 . . . 115.89(11) no
Cl1 C1 C2 . . . 117.30(11) no
N1 C1 C2 . . . 126.81(14) no
C1 C2 C3 . . . 115.58(13) no
C1 C2 C10 . . . 121.03(13) no
C3 C2 C10 . . . 123.39(13) no
C2 C3 C9 . . . 121.28(14) no
C5 C4 C9 . . . 121.27(15) no
C4 C5 C6 . . . 118.03(16) no
C4 C5 C16 . . . 121.28(16) no
C6 C5 C16 . . . 120.68(16) no
C5 C6 C7 . . . 122.49(16) no
C6 C7 C8 . . . 120.10(15) no
N1 C8 C7 . . . 119.42(14) no
N1 C8 C9 . . . 122.15(13) no
C7 C8 C9 . . . 118.43(14) no
C3 C9 C4 . . . 122.97(14) no
C3 C9 C8 . . . 117.37(13) no
C4 C9 C8 . . . 119.65(14) no
N2 C10 C2 . . . 112.30(12) no
N2 C11 C12 . . . 121.55(16) no
C11 C12 C13 . . . 118.81(17) no
C12 C13 C14 . . . 120.18(17) no
C13 C14 C15 . . . 122.51(16) no
O1 C15 N2 . . . 119.91(14) no
O1 C15 C14 . . . 125.67(15) no
N2 C15 C14 . . . 114.41(15) no
C2 C3 H3 . . . 119.00 no
C9 C3 H3 . . . 119.00 no
C5 C4 H4 . . . 119.00 no
C9 C4 H4 . . . 119.00 no
C5 C6 H6 . . . 119.00 no
C7 C6 H6 . . . 119.00 no
C6 C7 H7 . . . 120.00 no
C8 C7 H7 . . . 120.00 no
N2 C10 H10A . . . 109.00 no
N2 C10 H10B . . . 109.00 no
C2 C10 H10A . . . 109.00 no
C2 C10 H10B . . . 109.00 no
H10A C10 H10B . . . 108.00 no
N2 C11 H11 . . . 119.00 no
C12 C11 H11 . . . 119.00 no
C11 C12 H12 . . . 121.00 no
C13 C12 H12 . . . 121.00 no
C12 C13 H13 . . . 120.00 no
C14 C13 H13 . . . 120.00 no
C13 C14 H14 . . . 119.00 no
C15 C14 H14 . . . 119.00 no
C5 C16 H16A . . . 109.00 no
C5 C16 H16B . . . 109.00 no
C5 C16 H16C . . . 109.00 no
H16A C16 H16B . . . 109.00 no
H16A C16 H16C . . . 109.00 no
H16B C16 H16C . . . 109.00 no

loop_
_geom_bond_atom_site_label_1
_geom_bond_atom_site_label_2
_geom_bond_site_symmetry_1
_geom_bond_site_symmetry_2
_geom_bond_distance
_geom_bond_publ_flag
Cl1 C1 . . 1.7509(15) no
O1 C15 . . 1.228(2) no
N1 C1 . . 1.2935(19) no
N1 C8 . . 1.373(2) no
N2 C10 . . 1.457(2) no
N2 C11 . . 1.364(2) no
N2 C15 . . 1.3986(19) no
C1 C2 . . 1.415(2) no
C2 C3 . . 1.363(2) no
C2 C10 . . 1.512(2) no
C3 C9 . . 1.406(2) no
C4 C5 . . 1.366(2) no
C4 C9 . . 1.412(2) no
C5 C6 . . 1.409(3) no
C5 C16 . . 1.508(3) no
C6 C7 . . 1.354(3) no
C7 C8 . . 1.412(2) no
C8 C9 . . 1.407(2) no
C11 C12 . . 1.335(3) no
C12 C13 . . 1.403(3) no
C13 C14 . . 1.344(3) no
C14 C15 . . 1.421(2) no
C3 H3 . . 0.9300 no
C4 H4 . . 0.9300 no
C6 H6 . . 0.9300 no
C7 H7 . . 0.9300 no
C10 H10A . . 0.9700 no
C10 H10B . . 0.9700 no
C11 H11 . . 0.9300 no
C12 H12 . . 0.9300 no
C13 H13 . . 0.9300 no
C14 H14 . . 0.9300 no
C16 H16A . . 0.9600 no
C16 H16B . . 0.9600 no
C16 H16C . . 0.9600 no

loop_
_geom_contact_atom_site_label_1
_geom_contact_atom_site_label_2
_geom_contact_distance
_geom_contact_site_symmetry_1
_geom_contact_site_symmetry_2
_geom_contact_publ_flag
Cl1 C9 3.6496(15) . 3_765 no
Cl1 C5 3.6161(18) . 7_655 no
Cl1 C3 3.5414(15) . 3_765 no
Cl1 H10A 2.8500 . . no
Cl1 H10B 2.9100 . . no
Cl1 H16B 3.0700 . 7_655 no
O1 C2 3.3690(18) . . no
O1 C7 3.348(2) . 7_655 no
O1 C13 3.299(2) . 6_645 no
O1 H10A 2.3500 . . no
O1 H13 2.3700 . 6_645 no
O1 H10A 2.8600 . 2_755 no
O1 H7 2.6900 . 7_655 no
N2 C15 3.3835(19) . 2_755 no
N1 H11 2.8400 . 3_765 no
N1 H10B 2.9000 . 3_765 no
N2 H3 2.4700 . . no
C1 C6 3.507(2) . 7_655 no
C1 C7 3.550(2) . 7_655 no
C2 O1 3.3690(18) . . no
C2 C7 3.498(2) . 7_655 no
C3 C11 3.295(2) . . no
C3 C15 3.445(2) . . no
C3 Cl1 3.5414(15) . 3_765 no
C5 Cl1 3.6161(18) . 7_655 no
C6 C1 3.507(2) . 7_655 no
C7 C2 3.498(2) . 7_655 no
C7 O1 3.348(2) . 7_655 no
C7 C1 3.550(2) . 7_655 no
C8 C8 3.473(2) . 7_655 no
C9 Cl1 3.6496(15) . 3_765 no
C10 C15 3.592(2) . 2_755 no
C11 C3 3.295(2) . . no
C13 O1 3.299(2) . 6_655 no
C14 C16 3.526(3) . 3_665 no
C15 N2 3.3835(19) . 2_755 no
C15 C3 3.445(2) . . no
C15 C10 3.592(2) . 2_755 no
C15 C15 3.431(2) . 2_755 no
C16 C14 3.526(3) . 3_665 no
C5 H12 2.8400 . 7_665 no
C6 H14 3.0600 . 4_564 no
C7 H14 2.9900 . 4_564 no
C8 H10B 2.9900 . 3_765 no
C11 H3 2.7600 . . no
C14 H16B 2.8600 . 3_665 no
C15 H3 2.9900 . . no
C16 H12 3.0100 . 7_665 no
H3 N2 2.4700 . . no
H3 C11 2.7600 . . no
H3 C15 2.9900 . . no
H3 H4 2.5000 . . no
H4 H3 2.5000 . . no
H4 H16A 2.3400 . . no
H7 O1 2.6900 . 7_655 no
H10A Cl1 2.8500 . . no
H10A O1 2.3500 . . no
H10A O1 2.8600 . 2_755 no
H10B Cl1 2.9100 . . no
H10B H11 2.3800 . . no
H10B N1 2.9000 . 3_765 no
H10B C8 2.9900 . 3_765 no
H11 H10B 2.3800 . . no
H11 N1 2.8400 . 3_765 no
H12 C5 2.8400 . 7_665 no
H12 C16 3.0100 . 7_665 no
H12 H16C 2.5800 . 7_665 no
H13 O1 2.3700 . 6_655 no
H14 C6 3.0600 . 4_565 no
H14 C7 2.9900 . 4_565 no
H16A H4 2.3400 . . no
H16B C14 2.8600 . 3_665 no
H16B Cl1 3.0700 . 7_655 no
H16C H12 2.5800 . 7_665 no

loop_
_geom_hbond_atom_site_label_D
_geom_hbond_atom_site_label_H
_geom_hbond_atom_site_label_A
_geom_hbond_site_symmetry_A
_geom_hbond_distance_DH
_geom_hbond_distance_HA
_geom_hbond_distance_DA
_geom_hbond_angle_DHA
_geom_hbond_publ_flag
C13 H13 O1 6_655 0.93 2.37 3.299(2) 173 yes

loop_
_geom_torsion_atom_site_label_1
_geom_torsion_atom_site_label_2
_geom_torsion_atom_site_label_3
_geom_torsion_atom_site_label_4
_geom_torsion_site_symmetry_1
_geom_torsion_site_symmetry_2
_geom_torsion_site_symmetry_3
_geom_torsion_site_symmetry_4
_geom_torsion
_geom_torsion_publ_flag
C8 N1 C1 Cl1 . . . . -179.03(11) no
C8 N1 C1 C2 . . . . 0.2(2) no
C1 N1 C8 C7 . . . . -179.03(14) no
C1 N1 C8 C9 . . . . 1.3(2) no
C11 N2 C10 C2 . . . . -85.11(17) no
C15 N2 C10 C2 . . . . 91.08(15) no
C10 N2 C11 C12 . . . . 177.19(16) no
C15 N2 C11 C12 . . . . 1.2(2) no
C10 N2 C15 O1 . . . . 0.1(2) no
C10 N2 C15 C14 . . . . -179.61(13) no
C11 N2 C15 O1 . . . . 176.14(14) no
C11 N2 C15 C14 . . . . -3.5(2) no
Cl1 C1 C2 C3 . . . . 177.80(11) no
Cl1 C1 C2 C10 . . . . -1.85(19) no
N1 C1 C2 C3 . . . . -1.4(2) no
N1 C1 C2 C10 . . . . 178.91(14) no
C1 C2 C3 C9 . . . . 1.2(2) no
C10 C2 C3 C9 . . . . -179.19(14) no
C1 C2 C10 N2 . . . . -176.75(13) no
C3 C2 C10 N2 . . . . 3.6(2) no
C2 C3 C9 C4 . . . . -179.11(15) no
C2 C3 C9 C8 . . . . 0.1(2) no
C9 C4 C5 C6 . . . . 0.5(2) no
C9 C4 C5 C16 . . . . 179.90(16) no
C5 C4 C9 C3 . . . . -179.74(15) no
C5 C4 C9 C8 . . . . 1.0(2) no
C4 C5 C6 C7 . . . . -1.1(3) no
C16 C5 C6 C7 . . . . 179.45(17) no
C5 C6 C7 C8 . . . . 0.2(3) no
C6 C7 C8 N1 . . . . -178.43(15) no
C6 C7 C8 C9 . . . . 1.3(2) no
N1 C8 C9 C3 . . . . -1.5(2) no
N1 C8 C9 C4 . . . . 177.83(14) no
C7 C8 C9 C3 . . . . 178.85(14) no
C7 C8 C9 C4 . . . . -1.9(2) no
N2 C11 C12 C13 . . . . 1.2(3) no
C11 C12 C13 C14 . . . . -0.9(3) no
C12 C13 C14 C15 . . . . -1.7(3) no
C13 C14 C15 O1 . . . . -175.85(16) no
C13 C14 C15 N2 . . . . 3.8(2) no

loop_
_cod_related_entry_id
_cod_related_entry_database
_cod_related_entry_code
1 ChemSpider 24744767
